data_8100139
loop_
_publ_author_name
'Lin, Jian-Li'
'Zheng, Yue-Qing'

_publ_section_title
;
Crystal structure of tris(1,10-phenanthroline-N,N')nickel(II) fumarate 
fumaric acid disolvate tetrahydrate, [Ni(C~12~H~8~N~2~)~3~](C~4~H~2~O~4~) 
&#x00B7; 2C~4~H~4~O~4~ &#x00B7; 4H~2~O
;
_journal_issue 3
_journal_name_full 'Zeitschrift f\"ur Kristallographie - New Crystal Structures'
_journal_page_first 230
_journal_page_last 232
_journal_volume 219
_journal_year 2004
_chemical_formula_sum 'C48 H42 N6 Ni O16'
_chemical_formula_weight 1017.59
_space_group_IT_number 2
_symmetry_cell_setting triclinic
_symmetry_space_group_name_Hall '-P 1'
_symmetry_space_group_name_H-M 'P -1'
_cell_angle_alpha 102.83(3)
_cell_angle_beta 90.29(3)
_cell_angle_gamma 116.46(3)
_cell_formula_units_Z 2
_cell_length_a 12.159(2)
_cell_length_b 12.486(3)
_cell_length_c 17.009(3)
_cell_measurement_temperature 293(2)
_cell_volume 2238.0(8)
_diffrn_ambient_temperature 293(2)
_exptl_crystal_density_diffrn 1.510
_cod_database_code 8100139

loop_
_symmetry_equiv_pos_as_xyz
'x, y, z'
'-x, -y, -z'

loop_
_atom_site_label
_atom_site_type_symbol
_atom_site_fract_x
_atom_site_fract_y
_atom_site_fract_z
_atom_site_U_iso_or_equiv
_atom_site_adp_type
_atom_site_occupancy
_atom_site_symmetry_multiplicity
_atom_site_Wyckoff_symbol
_atom_site_calc_flag
_atom_site_refinement_flags
_atom_site_disorder_assembly
_atom_site_disorder_group
Ni Ni 0.81135(3) 0.82699(3) 0.73028(2) 0.03328(13) Uani 1 2 i d . . .
N1 N 0.7880(2) 0.6656(2) 0.75989(14) 0.0372(6) Uani 1 2 i d . . .
N2 N 0.6201(2) 0.7212(2) 0.70131(14) 0.0382(6) Uani 1 2 i d . . .
C1 C 0.8722(3) 0.6369(3) 0.78505(19) 0.0458(8) Uani 1 2 i d . . .
H1 H 0.9553 0.6925 0.7883 0.056(2) Uiso 1 2 i calc R . .
C2 C 0.8411(4) 0.5265(3) 0.8070(2) 0.0574(9) Uani 1 2 i d . . .
H2 H 0.9027 0.5094 0.8247 0.056(2) Uiso 1 2 i calc R . .
C3 C 0.7197(4) 0.4441(4) 0.8021(2) 0.0640(11) Uani 1 2 i d . . .
H3 H 0.6978 0.3703 0.8166 0.056(2) Uiso 1 2 i calc R . .
C4 C 0.6282(3) 0.4703(3) 0.7753(2) 0.0501(8) Uani 1 2 i d . . .
C5 C 0.4991(4) 0.3894(3) 0.7672(2) 0.0668(11) Uani 1 2 i d . . .
H5 H 0.4726 0.3148 0.7815 0.056(2) Uiso 1 2 i calc R . .
C6 C 0.4145(4) 0.4178(3) 0.7394(2) 0.0651(11) Uani 1 2 i d . . .
H6 H 0.3308 0.3633 0.7357 0.056(2) Uiso 1 2 i calc R . .
C7 C 0.4510(3) 0.5302(3) 0.7155(2) 0.0509(9) Uani 1 2 i d . . .
C8 C 0.3682(3) 0.5654(4) 0.6847(2) 0.0620(11) Uani 1 2 i d . . .
H8 H 0.2834 0.5144 0.6793 0.056(2) Uiso 1 2 i calc R . .
C9 C 0.4119(3) 0.6739(4) 0.6628(2) 0.0593(10) Uani 1 2 i d . . .
H9 H 0.3573 0.6970 0.6418 0.056(2) Uiso 1 2 i calc R . .
C10 C 0.5387(3) 0.7502(3) 0.67190(19) 0.0481(8) Uani 1 2 i d . . .
H10 H 0.5675 0.8244 0.6568 0.056(2) Uiso 1 2 i calc R . .
C11 C 0.5774(3) 0.6128(3) 0.72257(18) 0.0396(7) Uani 1 2 i d . . .
C12 C 0.6667(3) 0.5828(3) 0.75378(17) 0.0390(7) Uani 1 2 i d . . .
N3 N 0.7905(2) 0.9021(2) 0.84996(14) 0.0364(6) Uani 1 2 i d . . .
N4 N 0.9970(2) 0.9445(2) 0.77795(14) 0.0358(5) Uani 1 2 i d . . .
C13 C 0.6908(3) 0.8743(3) 0.88784(19) 0.0454(8) Uani 1 2 i d . . .
H13 H 0.6168 0.8085 0.8609 0.056(2) Uiso 1 2 i calc R . .
C14 C 0.6905(3) 0.9382(3) 0.9660(2) 0.0534(9) Uani 1 2 i d . . .
H14 H 0.6182 0.9141 0.9908 0.056(2) Uiso 1 2 i calc R . .
C15 C 0.7970(3) 1.0360(3) 1.0056(2) 0.0544(9) Uani 1 2 i d . . .
H15 H 0.7979 1.0805 1.0575 0.056(2) Uiso 1 2 i calc R . .
C16 C 0.9063(3) 1.0698(3) 0.96795(18) 0.0428(7) Uani 1 2 i d . . .
C17 C 1.0216(3) 1.1727(3) 1.0036(2) 0.0557(9) Uani 1 2 i d . . .
H17 H 1.0269 1.2218 1.0548 0.056(2) Uiso 1 2 i calc R . .
C18 C 1.1226(4) 1.1999(3) 0.9649(2) 0.0564(9) Uani 1 2 i d . . .
H18 H 1.1961 1.2694 0.9889 0.056(2) Uiso 1 2 i calc R . .
C19 C 1.1202(3) 1.1246(3) 0.88730(19) 0.0439(7) Uani 1 2 i d . . .
C20 C 1.2234(3) 1.1450(3) 0.8453(2) 0.0543(9) Uani 1 2 i d . . .
H20 H 1.2991 1.2133 0.8665 0.056(2) Uiso 1 2 i calc R . .
C21 C 1.2130(3) 1.0655(3) 0.7737(2) 0.0526(9) Uani 1 2 i d . . .
H21 H 1.2817 1.0776 0.7460 0.056(2) Uiso 1 2 i calc R . .
C22 C 1.0976(3) 0.9649(3) 0.74182(19) 0.0425(7) Uani 1 2 i d . . .
H22 H 1.0917 0.9100 0.6931 0.056(2) Uiso 1 2 i calc R . .
C23 C 1.0079(3) 1.0228(3) 0.85052(17) 0.0360(7) Uani 1 2 i d . . .
C24 C 0.8986(3) 0.9984(3) 0.89022(17) 0.0349(6) Uani 1 2 i d . . .
N5 N 0.8132(2) 0.9680(2) 0.68226(14) 0.0371(6) Uani 1 2 i d . . .
N6 N 0.8494(2) 0.7735(2) 0.61248(14) 0.0341(5) Uani 1 2 i d . . .
C25 C 0.8005(3) 1.0670(3) 0.7181(2) 0.0474(8) Uani 1 2 i d . . .
H25 H 0.7924 1.0811 0.7732 0.056(2) Uiso 1 2 i calc R . .
C26 C 0.7990(3) 1.1508(3) 0.6763(2) 0.0559(9) Uani 1 2 i d . . .
H26 H 0.7911 1.2198 0.7036 0.056(2) Uiso 1 2 i calc R . .
C27 C 0.8091(3) 1.1309(3) 0.5956(2) 0.0544(9) Uani 1 2 i d . . .
H27 H 0.8073 1.1859 0.5673 0.056(2) Uiso 1 2 i calc R . .
C28 C 0.8222(3) 1.0275(3) 0.5550(2) 0.0440(8) Uani 1 2 i d . . .
C29 C 0.8339(3) 0.9992(3) 0.4703(2) 0.0522(9) Uani 1 2 i d . . .
H29 H 0.8293 1.0495 0.4388 0.056(2) Uiso 1 2 i calc R . .
C30 C 0.8514(3) 0.9014(3) 0.4356(2) 0.0527(9) Uani 1 2 i d . . .
H30 H 0.8588 0.8855 0.3803 0.056(2) Uiso 1 2 i calc R . .
C31 C 0.8590(3) 0.8211(3) 0.48108(18) 0.0411(7) Uani 1 2 i d . . .
C32 C 0.8809(3) 0.7201(3) 0.4490(2) 0.0471(8) Uani 1 2 i d . . .
H32 H 0.8906 0.7007 0.3943 0.056(2) Uiso 1 2 i calc R . .
C33 C 0.8878(3) 0.6503(3) 0.4979(2) 0.0467(8) Uani 1 2 i d . . .
H33 H 0.9035 0.5836 0.4771 0.056(2) Uiso 1 2 i calc R . .
C34 C 0.8713(3) 0.6792(3) 0.57904(18) 0.0400(7) Uani 1 2 i d . . .
H34 H 0.8759 0.6302 0.6117 0.056(2) Uiso 1 2 i calc R . .
C35 C 0.8443(3) 0.8447(3) 0.56409(18) 0.0365(7) Uani 1 2 i d . . .
C36 C 0.8248(3) 0.9484(3) 0.60118(18) 0.0362(7) Uani 1 2 i d . . .
O1 O 0.1729(3) -0.2754(3) 0.7700(2) 0.0849(9) Uani 1 2 i d . . .
O2 O 0.2457(2) -0.3641(2) 0.84005(16) 0.0668(7) Uani 1 2 i d . . .
C37 C 0.2514(3) -0.2716(3) 0.8205(2) 0.0574(9) Uani 1 2 i d . . .
C38 C 0.3630(3) -0.1500(3) 0.8578(2) 0.0598(10) Uani 1 2 i d . . .
H38 H 0.3998 -0.1369 0.9094 0.113(9) Uiso 1 2 i calc R . .
C39 C 0.4083(4) -0.0640(4) 0.8199(3) 0.0621(10) Uani 1 2 i d . . .
H39 H 0.3682 -0.0786 0.7691 0.113(9) Uiso 1 2 i calc R . .
C40 C 0.5216(3) 0.0589(3) 0.8515(2) 0.0544(9) Uani 1 2 i d . . .
O3 O 0.5673(3) 0.0964(3) 0.92234(17) 0.0737(8) Uani 1 2 i d . . .
O4 O 0.5638(3) 0.1218(2) 0.80014(16) 0.0748(8) Uani 1 2 i d . . .
O5 O 0.2969(3) -0.5474(3) 0.9223(2) 0.0857(9) Uani 1 2 i d . . .
O6 O 0.4249(2) -0.3574(2) 0.91664(17) 0.0689(7) Uani 1 2 i d . . .
C41 C 0.3971(4) -0.4580(3) 0.9390(2) 0.0598(10) Uani 1 2 i d . . .
C42 C 0.5031(4) -0.4565(3) 0.9844(3) 0.0648(11) Uani 1 2 i d . . .
H42 H 0.5796 -0.3873 0.9907 0.113(9) Uiso 1 2 i calc R . .
O7 O 0.6305(3) 0.4191(3) 0.5681(2) 0.0834(9) Uani 1 2 i d . . .
O8 O 0.4367(3) 0.2775(3) 0.54593(19) 0.0912(10) Uani 1 2 i d . . .
C43 C 0.5254(4) 0.3833(4) 0.5435(2) 0.0572(9) Uani 1 2 i d . . .
C44 C 0.4685(4) 0.4502(4) 0.5048(3) 0.0792(13) Uani 1 2 i d . . .
H44 H 0.3837 0.4121 0.4889 0.113(9) Uiso 1 2 i calc R . .
O9 O -0.2293(4) 0.3088(3) 0.9720(2) 0.1058(12) Uani 1 2 i d . . .
O10 O -0.1131(3) 0.2841(3) 0.8795(2) 0.0941(10) Uani 1 2 i d . . .
C45 C -0.1271(5) 0.3428(4) 0.9404(3) 0.0831(16) Uani 1 2 i d . . .
C46A C 0.0004(8) 0.5417(7) 1.0307(5) 0.0539(13) Uani 0.50 2 i d P . .
C46B C -0.0558(8) 0.4691(7) 1.0043(5) 0.0539(13) Uani 0.50 2 i d P . .
O11 O 0.5006(3) 0.0061(3) 0.6572(2) 0.0922(10) Uani 1 2 i d . . .
O12A O 0.5160(10) 0.1638(14) 0.6302(8) 0.075(2) Uani 0.50 2 i d P . .
O12B O 0.4591(9) 0.1596(13) 0.6381(7) 0.075(2) Uani 0.50 2 i d P . .
C47 C 0.4897(4) 0.0661(5) 0.6105(3) 0.0773(13) Uani 1 2 i d . . .
C48A C 0.4899(8) 0.0470(8) 0.5183(5) 0.0545(14) Uani 0.50 2 i d P . .
C48B C 0.4791(8) -0.0222(8) 0.5289(5) 0.0545(14) Uani 0.50 2 i d P . .
O13 O 0.0918(3) 0.3470(4) 0.7757(2) 0.1274(15) Uani 1 2 i d . . .
O14 O 0.1824(3) 0.7802(3) 0.61067(19) 0.0981(11) Uani 1 2 i d . . .
O15 O 1.0327(3) 0.4796(3) 0.6760(2) 0.1073(12) Uani 1 2 i d . . .
O16 O 0.8471(3) 0.3855(3) 0.5446(2) 0.0938(10) Uani 1 2 i d . . .
H46 H -0.0833 0.5204 1.0529 0.050 Uiso 1 2 i d . . .
H48A H 0.4739 0.1144 0.4962 0.050 Uiso 0.50 2 i d P . .
H48B H 0.4550 -0.1127 0.5317 0.050 Uiso 0.50 2 i d P . .
H50 H 0.3223 -0.3575 0.8956 0.050 Uiso 1 2 i d . . .
H51 H 0.4555 0.2718 0.5888 0.050 Uiso 1 2 i d . . .
H52 H -0.2937 0.2227 0.9461 0.050 Uiso 1 2 i d . . .
H53 H 0.5239 0.0481 0.7093 0.050 Uiso 1 2 i d . . .
H54A H 0.0546 0.3352 0.8178 0.050 Uiso 1 2 i d . . .
H54B H 0.1354 0.4252 0.7941 0.050 Uiso 1 2 i d . . .
H55A H 0.1631 0.7538 0.6594 0.050 Uiso 1 2 i d . . .
H55B H 0.1831 0.7197 0.5665 0.050 Uiso 1 2 i d . . .
H56A H 1.0881 0.5648 0.6956 0.050 Uiso 1 2 i d . . .
H56B H 1.0497 0.4392 0.7068 0.050 Uiso 1 2 i d . . .
H57A H 0.7874 0.3993 0.5609 0.050 Uiso 1 2 i d . . .
H57B H 0.9174 0.4397 0.5782 0.050 Uiso 1 2 i d . . .

loop_
_atom_site_aniso_label
_atom_site_aniso_U_11
_atom_site_aniso_U_22
_atom_site_aniso_U_33
_atom_site_aniso_U_23
_atom_site_aniso_U_13
_atom_site_aniso_U_12
Ni 0.0326(2) 0.0309(2) 0.0332(2) 0.00727(15) 0.00272(15) 0.01223(16)
N1 0.0398(14) 0.0352(13) 0.0337(13) 0.0069(11) 0.0051(11) 0.0156(12)
N2 0.0344(14) 0.0396(14) 0.0375(14) 0.0045(11) 0.0016(11) 0.0166(12)
C1 0.0462(19) 0.052(2) 0.0424(18) 0.0150(15) 0.0052(15) 0.0234(16)
C2 0.076(3) 0.062(2) 0.053(2) 0.0242(18) 0.0112(19) 0.044(2)
C3 0.094(3) 0.048(2) 0.059(2) 0.0234(18) 0.018(2) 0.035(2)
C4 0.060(2) 0.0388(18) 0.0447(19) 0.0119(15) 0.0158(17) 0.0164(17)
C5 0.070(3) 0.042(2) 0.070(3) 0.0178(19) 0.021(2) 0.008(2)
C6 0.050(2) 0.049(2) 0.070(3) 0.0080(19) 0.017(2) 0.0028(18)
C7 0.0415(19) 0.047(2) 0.0467(19) -0.0027(15) 0.0101(15) 0.0117(16)
C8 0.0325(18) 0.067(3) 0.061(2) -0.013(2) 0.0022(17) 0.0140(18)
C9 0.041(2) 0.073(3) 0.058(2) -0.0085(19) -0.0053(17) 0.032(2)
C10 0.0424(19) 0.053(2) 0.0458(19) 0.0007(16) -0.0011(15) 0.0244(16)
C11 0.0358(17) 0.0356(16) 0.0365(16) 0.0027(13) 0.0071(13) 0.0099(14)
C12 0.0407(17) 0.0352(16) 0.0325(16) 0.0053(13) 0.0075(13) 0.0113(14)
N3 0.0355(14) 0.0362(13) 0.0355(13) 0.0092(11) 0.0053(11) 0.0146(11)
N4 0.0336(13) 0.0348(13) 0.0368(13) 0.0098(11) 0.0045(11) 0.0134(11)
C13 0.0384(18) 0.0499(19) 0.0443(18) 0.0108(15) 0.0070(14) 0.0174(15)
C14 0.048(2) 0.067(2) 0.048(2) 0.0136(18) 0.0131(17) 0.0288(19)
C15 0.067(2) 0.059(2) 0.0392(18) 0.0050(16) 0.0096(17) 0.034(2)
C16 0.055(2) 0.0380(17) 0.0364(17) 0.0070(14) 0.0059(15) 0.0233(16)
C17 0.066(2) 0.0418(19) 0.0402(19) -0.0052(15) -0.0026(17) 0.0149(18)
C18 0.058(2) 0.0401(19) 0.047(2) 0.0015(15) -0.0084(17) 0.0067(17)
C19 0.0422(18) 0.0386(17) 0.0439(18) 0.0134(14) -0.0007(14) 0.0110(15)
C20 0.0379(18) 0.047(2) 0.058(2) 0.0151(17) -0.0019(16) 0.0020(16)
C21 0.0361(18) 0.062(2) 0.055(2) 0.0239(18) 0.0113(16) 0.0144(17)
C22 0.0398(18) 0.0436(18) 0.0407(17) 0.0125(14) 0.0074(14) 0.0152(15)
C23 0.0383(16) 0.0301(15) 0.0375(16) 0.0116(13) 0.0017(13) 0.0125(13)
C24 0.0400(17) 0.0299(15) 0.0329(15) 0.0098(12) 0.0024(13) 0.0136(13)
N5 0.0376(14) 0.0317(13) 0.0391(14) 0.0056(11) 0.0014(11) 0.0148(11)
N6 0.0348(13) 0.0275(12) 0.0346(13) 0.0057(10) 0.0005(10) 0.0106(10)
C25 0.052(2) 0.0374(17) 0.051(2) 0.0063(15) 0.0047(16) 0.0213(16)
C26 0.063(2) 0.0378(18) 0.071(3) 0.0129(17) 0.0026(19) 0.0274(17)
C27 0.054(2) 0.0407(19) 0.070(3) 0.0249(18) 0.0013(18) 0.0182(17)
C28 0.0383(17) 0.0378(17) 0.052(2) 0.0182(15) -0.0015(15) 0.0112(14)
C29 0.052(2) 0.052(2) 0.052(2) 0.0280(17) 0.0028(17) 0.0162(17)
C30 0.058(2) 0.056(2) 0.0353(17) 0.0178(16) 0.0046(16) 0.0159(18)
C31 0.0360(17) 0.0407(17) 0.0368(17) 0.0097(14) 0.0025(13) 0.0092(14)
C32 0.0443(19) 0.0443(18) 0.0375(17) 0.0024(14) 0.0080(14) 0.0108(15)
C33 0.048(2) 0.0395(18) 0.0474(19) 0.0009(15) 0.0077(15) 0.0202(16)
C34 0.0411(17) 0.0364(16) 0.0407(17) 0.0082(13) 0.0027(14) 0.0170(14)
C35 0.0322(16) 0.0328(15) 0.0384(16) 0.0097(13) 0.0024(13) 0.0092(13)
C36 0.0334(16) 0.0310(15) 0.0387(16) 0.0095(13) 0.0021(13) 0.0098(13)
O1 0.0602(18) 0.0704(19) 0.118(3) 0.0276(18) -0.0090(18) 0.0233(15)
O2 0.0678(18) 0.0578(16) 0.0607(16) 0.0155(13) -0.0014(13) 0.0166(14)
C37 0.045(2) 0.052(2) 0.068(2) 0.0040(19) 0.0068(19) 0.0206(18)
C38 0.059(2) 0.059(2) 0.064(2) 0.0078(19) 0.0111(19) 0.033(2)
C39 0.059(2) 0.059(2) 0.073(3) 0.018(2) 0.010(2) 0.030(2)
C40 0.058(2) 0.046(2) 0.059(2) 0.0098(18) 0.0062(19) 0.0251(18)
O3 0.085(2) 0.0653(17) 0.0585(17) 0.0174(14) 0.0028(15) 0.0227(15)
O4 0.087(2) 0.0563(16) 0.0571(16) 0.0172(13) 0.0021(15) 0.0110(15)
O5 0.0509(17) 0.0584(17) 0.129(3) 0.0360(18) -0.0061(17) 0.0033(14)
O6 0.0561(16) 0.0510(15) 0.086(2) 0.0233(14) 0.0008(14) 0.0106(13)
C41 0.052(2) 0.048(2) 0.069(2) 0.0124(19) 0.0102(19) 0.0145(19)
C42 0.046(2) 0.047(2) 0.084(3) 0.013(2) 0.004(2) 0.0077(19)
O7 0.0617(19) 0.084(2) 0.098(2) 0.0251(18) 0.0013(17) 0.0262(17)
O8 0.074(2) 0.101(2) 0.085(2) 0.0400(19) -0.0123(17) 0.0214(19)
C43 0.078(3) 0.058(2) 0.046(2) 0.0097(18) 0.008(2) 0.041(2)
C44 0.080(3) 0.072(3) 0.056(2) 0.001(2) 0.011(2) 0.015(3)
O9 0.132(3) 0.067(2) 0.069(2) -0.0163(16) 0.003(2) 0.018(2)
O10 0.065(2) 0.083(2) 0.095(3) 0.016(2) -0.0049(18) 0.0025(17)
C45 0.095(4) 0.043(2) 0.075(3) 0.019(2) -0.042(3) -0.001(2)
C46A 0.057(5) 0.045(3) 0.046(4) -0.003(3) 0.003(3) 0.018(3)
C46B 0.057(5) 0.045(3) 0.046(4) -0.003(3) 0.003(3) 0.018(3)
O11 0.112(3) 0.082(2) 0.068(2) -0.0090(17) -0.0126(19) 0.045(2)
O12A 0.102(8) 0.079(3) 0.055(3) 0.018(2) 0.013(5) 0.050(6)
O12B 0.102(8) 0.079(3) 0.055(3) 0.018(2) 0.013(5) 0.050(6)
C47 0.070(3) 0.092(4) 0.048(2) 0.008(3) 0.002(2) 0.022(3)
C48A 0.061(3) 0.058(5) 0.046(3) 0.006(4) 0.000(3) 0.032(4)
C48B 0.061(3) 0.058(5) 0.046(3) 0.006(4) 0.000(3) 0.032(4)
O13 0.083(2) 0.130(3) 0.089(2) -0.013(2) 0.003(2) -0.002(2)
O14 0.135(3) 0.098(2) 0.083(2) 0.0286(19) 0.002(2) 0.070(2)
O15 0.089(2) 0.088(2) 0.108(3) -0.016(2) 0.010(2) 0.0269(19)
O16 0.093(2) 0.082(2) 0.130(3) 0.031(2) 0.019(2) 0.0579(19)

loop_
_geom_bond_atom_site_label_1
_geom_bond_atom_site_label_2
_geom_bond_distance
_geom_bond_site_symmetry_2
_geom_bond_publ_flag
Ni N1 2.082(2) . ?
Ni N2 2.088(3) . ?
Ni N6 2.089(2) . ?
Ni N5 2.090(2) . ?
Ni N4 2.100(3) . ?
Ni N3 2.111(2) . ?
N1 C1 1.323(4) . ?
N1 C12 1.359(4) . ?
N2 C10 1.325(4) . ?
N2 C11 1.351(4) . ?
C1 C2 1.396(5) . ?
C1 H1 0.9300 . ?
C2 C3 1.361(5) . ?
C2 H2 0.9300 . ?
C3 C4 1.392(5) . ?
C3 H3 0.9300 . ?
C4 C12 1.403(4) . ?
C4 C5 1.424(5) . ?
C5 C6 1.342(6) . ?
C5 H5 0.9300 . ?
C6 C7 1.425(5) . ?
C6 H6 0.9300 . ?
C7 C11 1.404(4) . ?
C7 C8 1.405(5) . ?
C8 C9 1.356(6) . ?
C8 H8 0.9300 . ?
C9 C10 1.390(5) . ?
C9 H9 0.9300 . ?
C10 H10 0.9300 . ?
C11 C12 1.430(4) . ?
N3 C13 1.319(4) . ?
N3 C24 1.363(4) . ?
N4 C22 1.318(4) . ?
N4 C23 1.358(4) . ?
C13 C14 1.391(5) . ?
C13 H13 0.9300 . ?
C14 C15 1.356(5) . ?
C14 H14 0.9300 . ?
C15 C16 1.408(5) . ?
C15 H15 0.9300 . ?
C16 C24 1.398(4) . ?
C16 C17 1.423(5) . ?
C17 C18 1.340(5) . ?
C17 H17 0.9300 . ?
C18 C19 1.432(5) . ?
C18 H18 0.9300 . ?
C19 C20 1.399(5) . ?
C19 C23 1.401(4) . ?
C20 C21 1.354(5) . ?
C20 H20 0.9300 . ?
C21 C22 1.400(5) . ?
C21 H21 0.9300 . ?
C22 H22 0.9300 . ?
C23 C24 1.433(4) . ?
N5 C25 1.326(4) . ?
N5 C36 1.366(4) . ?
N6 C34 1.328(4) . ?
N6 C35 1.358(4) . ?
C25 C26 1.396(5) . ?
C25 H25 0.9300 . ?
C26 C27 1.356(5) . ?
C26 H26 0.9300 . ?
C27 C28 1.399(5) . ?
C27 H27 0.9300 . ?
C28 C36 1.402(4) . ?
C28 C29 1.427(5) . ?
C29 C30 1.341(5) . ?
C29 H29 0.9300 . ?
C30 C31 1.428(5) . ?
C30 H30 0.9300 . ?
C31 C32 1.398(5) . ?
C31 C35 1.406(4) . ?
C32 C33 1.359(5) . ?
C32 H32 0.9300 . ?
C33 C34 1.386(4) . ?
C33 H33 0.9300 . ?
C34 H34 0.9300 . ?
C35 C36 1.430(4) . ?
O1 C37 1.259(5) . ?
O2 C37 1.245(5) . ?
O2 H50 1.2867 . ?
C37 C38 1.509(5) . ?
C38 C39 1.287(5) . ?
C38 H38 0.9300 . ?
C39 C40 1.511(5) . ?
C39 H39 0.9300 . ?
C40 O3 1.221(4) . ?
C40 O4 1.262(4) . ?
O5 C41 1.206(4) . ?
O6 C41 1.293(4) . ?
O6 H50 1.2958 . ?
C41 C42 1.491(6) . ?
C42 C42 1.283(8) 2_647 ?
C42 H42 0.9300 . ?
O7 C43 1.188(5) . ?
O8 C43 1.290(5) . ?
O8 H51 0.7906 . ?
C43 C44 1.537(6) . ?
C44 C44 1.185(8) 2_666 ?
C44 H44 0.9300 . ?
O9 C45 1.285(7) . ?
O9 H52 0.9994 . ?
O10 C45 1.189(6) . ?
C45 C46A 1.546(9) 2_567 ?
C45 C46B 1.559(9) . ?
C46A C46B 0.868(8) . ?
C46A C46B 0.935(8) 2_567 ?
C46A C46A 1.296(16) 2_567 ?
C46A C45 1.546(9) 2_567 ?
C46A H46 1.0287 . ?
C46B C46A 0.935(8) 2_567 ?
C46B C46B 1.255(18) 2_567 ?
C46B H46 1.0789 . ?
O11 C47 1.250(6) . ?
O11 H53 0.8936 . ?
O12A O12B 0.687(11) . ?
O12A C47 1.083(14) . ?
O12B C47 1.367(13) . ?
C47 C48B 1.533(10) . ?
C47 C48A 1.533(10) . ?
C48A C48B 0.875(9) . ?
C48A C48B 0.937(8) 2_656 ?
C48A C48A 1.327(18) 2_656 ?
C48A H48A 1.0824 . ?
C48B C48A 0.937(8) 2_656 ?
C48B C48B 1.235(19) 2_656 ?
C48B H48B 1.0463 . ?
O13 H54A 0.8546 . ?
O13 H54B 0.8564 . ?
O14 H55A 0.9516 . ?
O14 H55B 0.9429 . ?
O15 H56A 0.9481 . ?
O15 H56B 0.8836 . ?
O16 H57A 0.8516 . ?
O16 H57B 0.9076 . ?
